data_4501616
loop_
_publ_author_name
'Li, Xinfa'
'Liu, Tianfu'
'Hu, Bing'
'Li, Guoliang'
'Zhang, Hui'
'Cao, Rong'

_publ_section_title
;
 Homochiral Supramolecular Compounds Constructed from Amino Acid
 Derivatives: Syntheses, Structures, Chiroptical, and Photoluminescence
 Properties
;
_journal_issue 7
_journal_name_full 'Crystal Growth &amp; Design'
_journal_page_first 3051
_journal_paper_doi 10.1021/cg100163g
_journal_volume 10
_journal_year 2010
_chemical_absolute_configuration rm
_chemical_formula_sum 'C18 H24 N4 O5 Zn'
_chemical_formula_weight 441.78
_chemical_name_systematic
; 
 ? 
;
_space_group_IT_number 20
_symmetry_cell_setting orthorhombic
_symmetry_space_group_name_Hall 'C 2c 2'
_symmetry_space_group_name_H-M 'C 2 2 21'
_atom_sites_solution_hydrogens geom
_atom_sites_solution_primary direct
_atom_sites_solution_secondary difmap
_audit_creation_method SHELXL-97
_cell_angle_alpha 90.00
_cell_angle_beta 90.00
_cell_angle_gamma 90.00
_cell_formula_units_Z 4
_cell_length_a 5.60580(10)
_cell_length_b 19.51880(10)
_cell_length_c 18.5656(4)
_cell_measurement_reflns_used 4839
_cell_measurement_temperature 293(2)
_cell_measurement_theta_max 25.62
_cell_measurement_theta_min 2.19
_cell_volume 2031.42(6)
_computing_cell_refinement 'Siemens SMART'
_computing_data_collection 'Siemens SMART'
_computing_data_reduction 'Siemens SMART'
_computing_molecular_graphics 'Bruker SHELXTL'
_computing_publication_material 'Bruker SHELXTL'
_computing_structure_refinement 'SHELXL-97 (Sheldrick, 1997)'
_computing_structure_solution 'SHELXS-97 (Sheldrick, 1990)'
_diffrn_ambient_temperature 293(2)
_diffrn_measured_fraction_theta_full 0.989
_diffrn_measured_fraction_theta_max 0.989
_diffrn_measurement_device_type 'CCD area detector'
_diffrn_measurement_method '\w scans'
_diffrn_radiation_monochromator graphite
_diffrn_radiation_source 'fine-focus sealed tube'
_diffrn_radiation_type MoK\a
_diffrn_radiation_wavelength 0.71073
_diffrn_reflns_av_R_equivalents 0.0401
_diffrn_reflns_av_sigmaI/netI 0.0362
_diffrn_reflns_limit_h_max 6
_diffrn_reflns_limit_h_min -6
_diffrn_reflns_limit_k_max 22
_diffrn_reflns_limit_k_min -23
_diffrn_reflns_limit_l_max 19
_diffrn_reflns_limit_l_min -22
_diffrn_reflns_number 5393
_diffrn_reflns_theta_full 25.62
_diffrn_reflns_theta_max 25.62
_diffrn_reflns_theta_min 2.19
_diffrn_standards_interval_count none
_diffrn_standards_interval_time none
_exptl_absorpt_coefficient_mu 1.245
_exptl_absorpt_correction_T_max 0.8650
_exptl_absorpt_correction_T_min 0.7543
_exptl_absorpt_correction_type empirical
_exptl_absorpt_process_details 'SADABS (Sheldrick, 1996)'
_exptl_crystal_colour colorless
_exptl_crystal_density_diffrn 1.445
_exptl_crystal_density_method 'not measured'
_exptl_crystal_description rod-like
_exptl_crystal_F_000 920
_exptl_crystal_size_max 0.24
_exptl_crystal_size_mid 0.12
_exptl_crystal_size_min 0.12
_refine_diff_density_max 0.248
_refine_diff_density_min -0.620
_refine_diff_density_rms 0.070
_refine_ls_abs_structure_details 'Flack H D (1983), Acta Cryst. A39, 876-881'
_refine_ls_abs_structure_Flack 0.08(3)
_refine_ls_extinction_method none
_refine_ls_goodness_of_fit_ref 1.035
_refine_ls_hydrogen_treatment constr
_refine_ls_matrix_type full
_refine_ls_number_parameters 129
_refine_ls_number_reflns 1896
_refine_ls_number_restraints 0
_refine_ls_restrained_S_all 1.035
_refine_ls_R_factor_all 0.0464
_refine_ls_R_factor_gt 0.0431
_refine_ls_shift/su_max 0.000
_refine_ls_shift/su_mean 0.000
_refine_ls_structure_factor_coef Fsqd
_refine_ls_weighting_details 'calc w=1/[\s^2^(Fo^2^)+(0.0200P)^2^+11.0000P] where P=(Fo^2^+2Fc^2^)/3'
_refine_ls_weighting_scheme calc
_refine_ls_wR_factor_gt 0.0953
_refine_ls_wR_factor_ref 0.0973
_reflns_number_gt 1816
_reflns_number_total 1896
_reflns_threshold_expression >2sigma(I)
_cod_data_source_file cg100163g_si_002.cif
_cod_data_source_block 3-L-Zn
_cod_depositor_comments
;
The following automatic conversions were performed:

'_symmetry_cell_setting' value 'Orthorhombic' changed to
'orthorhombic' according to
/home/saulius/struct/CIF-dictionaries/cif_core.dic dictionary named
'cif_core.dic' version 2.4.2 from 2011-04-26.

Automatic conversion script
Id: cif_fix_values 1715 2011-07-08 13:25:40Z adriana 
;
_cod_original_sg_symbol_H-M C222(1)
_cod_database_code 4501616

loop_
_symmetry_equiv_pos_as_xyz
'x, y, z'
'-x, -y, z+1/2'
'x, -y, -z'
'-x, y, -z+1/2'
'x+1/2, y+1/2, z'
'-x+1/2, -y+1/2, z+1/2'
'x+1/2, -y+1/2, -z'
'-x+1/2, y+1/2, -z+1/2'

loop_
_atom_site_label
_atom_site_type_symbol
_atom_site_fract_x
_atom_site_fract_y
_atom_site_fract_z
_atom_site_U_iso_or_equiv
_atom_site_adp_type
_atom_site_occupancy
_atom_site_symmetry_multiplicity
_atom_site_calc_flag
_atom_site_refinement_flags
Zn1 Zn 0.08157(11) 0.5000 0.0000 0.02617(17) Uani 1 2 d S
O1 O -0.1580(5) 0.44739(16) 0.06383(17) 0.0311(7) Uani 1 1 d .
O2 O -0.1887(7) 0.3589(2) 0.1388(2) 0.0459(10) Uani 1 1 d .
O3 O 0.0000 0.2702(3) 0.2500 0.0624(19) Uani 1 2 d S
H3 H -0.0551 0.2963 0.2173 0.094 Uiso 1 1 d R
N1 N 0.3249(6) 0.42643(19) 0.0479(2) 0.0304(9) Uani 1 1 d .
H1 H 0.4597 0.4486 0.0622 0.036 Uiso 1 1 calc R
N2 N 0.0583(8) 0.41389(19) -0.0774(2) 0.0340(9) Uani 1 1 d .
C1 C -0.0723(11) 0.4006(2) 0.1040(2) 0.0275(10) Uani 1 1 d .
C2 C 0.2020(8) 0.3985(3) 0.1120(3) 0.0340(11) Uani 1 1 d .
H2 H 0.2515 0.3508 0.1186 0.041 Uiso 1 1 calc R
C3 C 0.2759(10) 0.4393(3) 0.1781(3) 0.0538(16) Uani 1 1 d .
H3C H 0.4458 0.4365 0.1840 0.081 Uiso 1 1 calc R
H3B H 0.1988 0.4207 0.2199 0.081 Uiso 1 1 calc R
H3A H 0.2299 0.4863 0.1721 0.081 Uiso 1 1 calc R
C4 C 0.3885(8) 0.3737(2) -0.0054(4) 0.0423(11) Uani 1 1 d .
H4B H 0.4223 0.3312 0.0196 0.051 Uiso 1 1 calc R
H4A H 0.5332 0.3878 -0.0300 0.051 Uiso 1 1 calc R
C5 C 0.1973(9) 0.3609(3) -0.0605(3) 0.0368(11) Uani 1 1 d .
C6 C 0.1751(12) 0.2976(3) -0.0943(3) 0.0526(15) Uani 1 1 d .
H6 H 0.2743 0.2613 -0.0818 0.063 Uiso 1 1 calc R
C7 C 0.0036(12) 0.2901(3) -0.1462(3) 0.0613(19) Uani 1 1 d .
H7 H -0.0141 0.2483 -0.1698 0.074 Uiso 1 1 calc R
C8 C -0.1422(12) 0.3441(4) -0.1635(3) 0.0567(18) Uani 1 1 d .
H8 H -0.2617 0.3393 -0.1979 0.068 Uiso 1 1 calc R
C9 C -0.1068(12) 0.4054(3) -0.1286(3) 0.0453(14) Uani 1 1 d .
H9 H -0.2018 0.4426 -0.1412 0.054 Uiso 1 1 calc R

loop_
_atom_site_aniso_label
_atom_site_aniso_U_11
_atom_site_aniso_U_22
_atom_site_aniso_U_33
_atom_site_aniso_U_23
_atom_site_aniso_U_13
_atom_site_aniso_U_12
Zn1 0.0225(3) 0.0289(3) 0.0271(3) 0.0016(4) 0.000 0.000
O1 0.0207(16) 0.0372(18) 0.0353(17) 0.0108(15) -0.0010(13) -0.0040(14)
O2 0.034(2) 0.047(2) 0.056(2) 0.0173(18) 0.0050(19) -0.0082(18)
O3 0.092(5) 0.047(3) 0.048(3) 0.000 -0.004(3) 0.000
N1 0.0199(18) 0.034(2) 0.037(2) -0.0001(17) -0.0012(16) -0.0031(16)
N2 0.032(2) 0.034(2) 0.036(2) -0.0020(16) 0.000(2) 0.000(2)
C1 0.026(2) 0.027(2) 0.029(2) -0.001(2) -0.002(3) -0.003(2)
C2 0.022(2) 0.044(3) 0.037(3) 0.013(2) 0.001(2) 0.002(2)
C3 0.034(3) 0.096(5) 0.031(3) 0.007(3) -0.009(2) -0.013(3)
C4 0.033(2) 0.047(2) 0.047(3) -0.005(3) 0.005(3) 0.0105(19)
C5 0.037(3) 0.041(3) 0.032(3) -0.005(2) 0.006(2) 0.002(2)
C6 0.070(4) 0.037(3) 0.051(3) -0.006(2) 0.011(3) 0.005(3)
C7 0.087(5) 0.048(3) 0.048(3) -0.021(3) 0.010(3) -0.015(3)
C8 0.061(5) 0.074(4) 0.035(3) -0.020(3) 0.001(3) -0.022(3)
C9 0.044(3) 0.061(4) 0.032(3) -0.002(3) 0.000(3) -0.005(3)

loop_
_atom_type_symbol
_atom_type_description
_atom_type_scat_dispersion_real
_atom_type_scat_dispersion_imag
_atom_type_scat_source
C C 0.0033 0.0016 'International Tables Vol C Tables 4.2.6.8 and 6.1.1.4'
H H 0.0000 0.0000 'International Tables Vol C Tables 4.2.6.8 and 6.1.1.4'
N N 0.0061 0.0033 'International Tables Vol C Tables 4.2.6.8 and 6.1.1.4'
O O 0.0106 0.0060 'International Tables Vol C Tables 4.2.6.8 and 6.1.1.4'
Zn Zn 0.2839 1.4301 'International Tables Vol C Tables 4.2.6.8 and 6.1.1.4'

loop_
_geom_angle_atom_site_label_1
_geom_angle_atom_site_label_2
_geom_angle_atom_site_label_3
_geom_angle
_geom_angle_site_symmetry_1
_geom_angle_site_symmetry_3
O1 Zn1 O1 98.85(16) . 3_565
O1 Zn1 N1 81.05(12) . .
O1 Zn1 N1 166.61(13) 3_565 .
O1 Zn1 N1 166.61(13) . 3_565
O1 Zn1 N1 81.05(12) 3_565 3_565
N1 Zn1 N1 102.2(2) . 3_565
O1 Zn1 N2 87.51(14) . .
O1 Zn1 N2 88.10(14) 3_565 .
N1 Zn1 N2 78.52(15) . .
N1 Zn1 N2 105.85(15) 3_565 .
O1 Zn1 N2 88.10(14) . 3_565
O1 Zn1 N2 87.51(14) 3_565 3_565
N1 Zn1 N2 105.85(15) . 3_565
N1 Zn1 N2 78.52(15) 3_565 3_565
N2 Zn1 N2 173.2(2) . 3_565
C1 O1 Zn1 116.6(3) . .
C4 N1 C2 113.4(4) . .
C4 N1 Zn1 109.8(3) . .
C2 N1 Zn1 106.3(3) . .
C4 N1 H1 109.1 . .
C2 N1 H1 109.1 . .
Zn1 N1 H1 109.1 . .
C5 N2 C9 118.4(5) . .
C5 N2 Zn1 113.7(3) . .
C9 N2 Zn1 126.6(4) . .
O2 C1 O1 125.7(6) . .
O2 C1 C2 117.5(5) . .
O1 C1 C2 116.7(5) . .
N1 C2 C3 109.3(4) . .
N1 C2 C1 112.2(4) . .
C3 C2 C1 109.5(4) . .
N1 C2 H2 108.6 . .
C3 C2 H2 108.6 . .
C1 C2 H2 108.6 . .
C2 C3 H3C 109.5 . .
C2 C3 H3B 109.5 . .
H3C C3 H3B 109.5 . .
C2 C3 H3A 109.5 . .
H3C C3 H3A 109.5 . .
H3B C3 H3A 109.5 . .
N1 C4 C5 113.7(4) . .
N1 C4 H4B 108.8 . .
C5 C4 H4B 108.8 . .
N1 C4 H4A 108.8 . .
C5 C4 H4A 108.8 . .
H4B C4 H4A 107.7 . .
N2 C5 C6 122.1(5) . .
N2 C5 C4 116.6(4) . .
C6 C5 C4 121.2(5) . .
C7 C6 C5 118.3(6) . .
C7 C6 H6 120.8 . .
C5 C6 H6 120.8 . .
C6 C7 C8 120.0(5) . .
C6 C7 H7 120.0 . .
C8 C7 H7 120.0 . .
C7 C8 C9 118.3(6) . .
C7 C8 H8 120.9 . .
C9 C8 H8 120.9 . .
N2 C9 C8 122.8(6) . .
N2 C9 H9 118.6 . .
C8 C9 H9 118.6 . .

loop_
_geom_bond_atom_site_label_1
_geom_bond_atom_site_label_2
_geom_bond_distance
_geom_bond_site_symmetry_2
Zn1 O1 2.064(3) .
Zn1 O1 2.064(3) 3_565
Zn1 N1 2.171(4) .
Zn1 N1 2.171(4) 3_565
Zn1 N2 2.215(4) .
Zn1 N2 2.215(4) 3_565
O1 C1 1.273(6) .
O2 C1 1.227(6) .
O3 H3 0.8501 .
N1 C4 1.472(6) .
N1 C2 1.478(6) .
N1 H1 0.9100 .
N2 C5 1.332(6) .
N2 C9 1.338(7) .
C1 C2 1.545(7) .
C2 C3 1.520(7) .
C2 H2 0.9800 .
C3 H3C 0.9600 .
C3 H3B 0.9600 .
C3 H3A 0.9600 .
C4 C5 1.503(7) .
C4 H4B 0.9700 .
C4 H4A 0.9700 .
C5 C6 1.391(7) .
C6 C7 1.370(9) .
C6 H6 0.9300 .
C7 C8 1.372(9) .
C7 H7 0.9300 .
C8 C9 1.376(8) .
C8 H8 0.9300 .
C9 H9 0.9300 .

loop_
_geom_hbond_atom_site_label_D
_geom_hbond_atom_site_label_H
_geom_hbond_atom_site_label_A
_geom_hbond_distance_DH
_geom_hbond_distance_HA
_geom_hbond_distance_DA
_geom_hbond_angle_DHA
_geom_hbond_site_symmetry_A
O3 H3 O2 0.85 2.04 2.894(5) 179.8 .
N1 H1 O1 0.91 2.14 2.943(5) 146.0 1_655

loop_
_geom_torsion_atom_site_label_1
_geom_torsion_atom_site_label_2
_geom_torsion_atom_site_label_3
_geom_torsion_atom_site_label_4
_geom_torsion
_geom_torsion_site_symmetry_1
O1 Zn1 O1 C1 169.8(4) 3_565
N1 Zn1 O1 C1 3.4(3) .
N1 Zn1 O1 C1 -101.6(6) 3_565
N2 Zn1 O1 C1 82.1(3) .
N2 Zn1 O1 C1 -103.0(3) 3_565
O1 Zn1 N1 C4 105.5(3) .
O1 Zn1 N1 C4 14.9(7) 3_565
N1 Zn1 N1 C4 -87.7(3) 3_565
N2 Zn1 N1 C4 16.3(3) .
N2 Zn1 N1 C4 -169.0(3) 3_565
O1 Zn1 N1 C2 -17.5(3) .
O1 Zn1 N1 C2 -108.1(6) 3_565
N1 Zn1 N1 C2 149.3(3) 3_565
N2 Zn1 N1 C2 -106.7(3) .
N2 Zn1 N1 C2 68.0(3) 3_565
O1 Zn1 N2 C5 -82.3(3) .
O1 Zn1 N2 C5 178.8(4) 3_565
N1 Zn1 N2 C5 -0.9(3) .
N1 Zn1 N2 C5 98.6(3) 3_565
N2 Zn1 N2 C5 -131.8(3) 3_565
O1 Zn1 N2 C9 84.5(4) .
O1 Zn1 N2 C9 -14.5(4) 3_565
N1 Zn1 N2 C9 165.9(5) .
N1 Zn1 N2 C9 -94.6(4) 3_565
N2 Zn1 N2 C9 35.0(4) 3_565
Zn1 O1 C1 O2 -170.8(4) .
Zn1 O1 C1 C2 12.0(5) .
C4 N1 C2 C3 145.2(4) .
Zn1 N1 C2 C3 -94.1(4) .
C4 N1 C2 C1 -93.1(5) .
Zn1 N1 C2 C1 27.6(5) .
O2 C1 C2 N1 154.5(4) .
O1 C1 C2 N1 -28.1(6) .
O2 C1 C2 C3 -84.0(6) .
O1 C1 C2 C3 93.5(5) .
C2 N1 C4 C5 89.6(5) .
Zn1 N1 C4 C5 -29.1(5) .
C9 N2 C5 C6 -0.2(8) .
Zn1 N2 C5 C6 167.7(4) .
C9 N2 C5 C4 176.9(5) .
Zn1 N2 C5 C4 -15.1(6) .
N1 C4 C5 N2 30.4(7) .
N1 C4 C5 C6 -152.4(5) .
N2 C5 C6 C7 -0.2(8) .
C4 C5 C6 C7 -177.3(5) .
C5 C6 C7 C8 -0.4(9) .
C6 C7 C8 C9 1.5(9) .
C5 N2 C9 C8 1.4(8) .
Zn1 N2 C9 C8 -164.8(5) .
C7 C8 C9 N2 -2.0(9) .
